data_1563301
loop_
_publ_author_name
'Wang, Xiuli'
'Zhang, Jinxia'
'Liu, Guocheng'
'Lin, Hongyan'

_publ_section_title
;
 A series of Cd(II) complexes with \p--\p stacking and hydrogen bonding
 interactions: Structural diversities by varying the ligands
;
_journal_issue 2
_journal_name_full 'Journal of Solid State Chemistry'
_journal_page_first 280
_journal_page_last 288
_journal_paper_doi 10.1016/j.jssc.2010.11.016
_journal_volume 184
_journal_year 2011
_chemical_formula_sum 'C52 H30 Cd N12 O12'
_chemical_formula_weight 1127.28
_space_group_IT_number 14
_space_group_name_Hall '-P 2ybc'
_space_group_name_H-M_alt 'P 1 21/c 1'
_symmetry_cell_setting monoclinic
_symmetry_space_group_name_H-M 'P 1 21/c 1'
_atom_sites_solution_hydrogens geom
_atom_sites_solution_primary direct
_atom_sites_solution_secondary difmap
_audit_creation_method SHELXL-97
_cell_angle_alpha 90.00
_cell_angle_beta 102.1330(10)
_cell_angle_gamma 90.00
_cell_formula_units_Z 4
_cell_length_a 14.0642(10)
_cell_length_b 22.4799(15)
_cell_length_c 15.6391(10)
_cell_measurement_reflns_used 5056
_cell_measurement_temperature 296(2)
_cell_measurement_theta_max 27.8347
_cell_measurement_theta_min 2.2800
_cell_volume 4834.0(6)
_computing_cell_refinement 'Bruker XSCANS'
_computing_data_collection 'Bruker XSCANS'
_computing_data_reduction 'Bruker SHELXTL'
_computing_molecular_graphics 'Bruker SHELXTL'
_computing_publication_material 'Bruker SHELXTL'
_computing_structure_refinement 'SHELXL-97 (Sheldrick, 1997)'
_computing_structure_solution 'SHELXS-97 (Sheldrick, 1990)'
_diffrn_ambient_temperature 296(2)
_diffrn_measured_fraction_theta_full 0.996
_diffrn_measured_fraction_theta_max 0.996
_diffrn_measurement_device_type 'Bruker P4'
_diffrn_measurement_method '\w scans'
_diffrn_radiation_monochromator graphite
_diffrn_radiation_source 'fine-focus sealed tube'
_diffrn_radiation_type MoK\a
_diffrn_radiation_wavelength 0.71073
_diffrn_reflns_av_R_equivalents 0.0381
_diffrn_reflns_av_sigmaI/netI 0.0498
_diffrn_reflns_limit_h_max 17
_diffrn_reflns_limit_h_min -15
_diffrn_reflns_limit_k_max 27
_diffrn_reflns_limit_k_min -23
_diffrn_reflns_limit_l_max 19
_diffrn_reflns_limit_l_min -19
_diffrn_reflns_number 26348
_diffrn_reflns_theta_full 26.00
_diffrn_reflns_theta_max 26.00
_diffrn_reflns_theta_min 1.61
_exptl_absorpt_coefficient_mu 0.531
_exptl_absorpt_correction_T_max 0.938
_exptl_absorpt_correction_T_min 0.903
_exptl_absorpt_correction_type empirical
_exptl_absorpt_process_details SADABS
_exptl_crystal_colour yellow
_exptl_crystal_density_diffrn 1.549
_exptl_crystal_density_method 'not measured'
_exptl_crystal_description block
_exptl_crystal_F_000 2280
_exptl_crystal_size_max 0.2
_exptl_crystal_size_mid 0.16
_exptl_crystal_size_min 0.12
_refine_diff_density_max 0.727
_refine_diff_density_min -0.445
_refine_diff_density_rms 0.062
_refine_ls_extinction_method none
_refine_ls_goodness_of_fit_ref 0.980
_refine_ls_hydrogen_treatment mixed
_refine_ls_matrix_type full
_refine_ls_number_parameters 697
_refine_ls_number_reflns 9462
_refine_ls_number_restraints 0
_refine_ls_restrained_S_all 0.980
_refine_ls_R_factor_all 0.0805
_refine_ls_R_factor_gt 0.0403
_refine_ls_shift/su_max 0.001
_refine_ls_shift/su_mean 0.000
_refine_ls_structure_factor_coef Fsqd
_refine_ls_weighting_details 'calc w=1/[\s^2^(Fo^2^)+(0.0577P)^2^+0.0000P] where P=(Fo^2^+2Fc^2^)/3'
_refine_ls_weighting_scheme calc
_refine_ls_wR_factor_gt 0.0982
_refine_ls_wR_factor_ref 0.1086
_reflns_number_gt 6080
_reflns_number_total 9462
_reflns_threshold_expression >2sigma(I)
_cod_data_source_file JSSC-2011-184-280.cif
_cod_data_source_block compound1
_cod_original_sg_symbol_H-M P21/c
_cod_database_code 1563301

loop_
_symmetry_equiv_pos_as_xyz
'x, y, z'
'-x, y+1/2, -z+1/2'
'-x, -y, -z'
'x, -y-1/2, z-1/2'

loop_
_atom_site_label
_atom_site_type_symbol
_atom_site_fract_x
_atom_site_fract_y
_atom_site_fract_z
_atom_site_U_iso_or_equiv
_atom_site_adp_type
_atom_site_occupancy
_atom_site_symmetry_multiplicity
_atom_site_calc_flag
_atom_site_refinement_flags
_atom_site_disorder_assembly
_atom_site_disorder_group
Cd1 Cd 0.203250(17) 0.495937(10) 0.286179(16) 0.04190(9) Uani 1 1 d . . .
C C 0.1408(2) 0.56162(13) 0.45378(19) 0.0351(7) Uani 1 1 d . . .
N2 N 0.09800(18) 0.53419(11) 0.37823(16) 0.0384(6) Uani 1 1 d . . .
N12 N 0.7143(2) 0.49500(13) 0.2597(2) 0.0520(8) Uani 1 1 d . . .
N1 N 0.29556(19) 0.54301(11) 0.41573(18) 0.0441(7) Uani 1 1 d . . .
C6 C 0.2466(2) 0.56593(13) 0.4736(2) 0.0360(7) Uani 1 1 d . . .
C7 C 0.5381(2) 0.48177(13) 0.2160(2) 0.0400(8) Uani 1 1 d . . .
H7B H 0.5325 0.4977 0.2696 0.048 Uiso 1 1 calc R . .
N4 N 0.2688(2) 0.64757(11) 0.68694(17) 0.0448(7) Uani 1 1 d . . .
O8 O 0.7015(2) 0.52373(14) 0.3220(2) 0.0731(8) Uani 1 1 d . . .
N6 N 0.06070(19) 0.49078(11) 0.17233(17) 0.0414(6) Uani 1 1 d . . .
C11 C 0.6411(2) 0.45220(14) 0.1176(2) 0.0473(8) Uani 1 1 d . . .
H11A H 0.7026 0.4479 0.1053 0.057 Uiso 1 1 calc R . .
O2 O 0.28419(18) 0.45491(12) 0.12021(18) 0.0704(8) Uani 1 1 d . . .
C13 C 0.4553(2) 0.46376(14) 0.1554(2) 0.0409(8) Uani 1 1 d . . .
C14 C 0.0017(2) 0.53103(15) 0.3585(2) 0.0460(8) Uani 1 1 d . . .
H14A H -0.0276 0.5124 0.3066 0.055 Uiso 1 1 calc R . .
C15 C 0.4662(2) 0.44070(14) 0.0756(2) 0.0430(8) Uani 1 1 d . . .
H15A H 0.4120 0.4290 0.0340 0.052 Uiso 1 1 calc R . .
C16 C 0.2382(2) 0.61746(13) 0.6086(2) 0.0394(8) Uani 1 1 d . . .
N8 N -0.0506(2) 0.70291(12) -0.00101(19) 0.0515(7) Uani 1 1 d . . .
N7 N -0.1512(2) 0.62498(12) -0.03449(18) 0.0474(7) Uani 1 1 d . . .
H7A H -0.2013 0.6046 -0.0589 0.057 Uiso 1 1 calc R . .
N5 N 0.1863(2) 0.58459(12) 0.20786(18) 0.0477(7) Uani 1 1 d . . .
N3 N 0.1056(2) 0.63997(13) 0.6558(2) 0.0424(7) Uani 1 1 d . . .
C21 C 0.3558(2) 0.46941(15) 0.1773(3) 0.0485(9) Uani 1 1 d . . .
C22 C 0.1386(2) 0.61288(13) 0.5889(2) 0.0389(7) Uani 1 1 d . . .
C23 C 0.0347(2) 0.54304(13) 0.1292(2) 0.0390(8) Uani 1 1 d . . .
O4 O 0.08689(19) 0.36328(12) 0.32078(17) 0.0670(8) Uani 1 1 d . . .
C25 C 0.0854(2) 0.58536(13) 0.5104(2) 0.0368(7) Uani 1 1 d . . .
C26 C -0.1135(2) 0.49796(14) 0.0486(2) 0.0421(7) Uani 1 1 d . . .
H26A H -0.1719 0.5002 0.0077 0.051 Uiso 1 1 calc R . .
C27 C 0.6282(2) 0.47565(14) 0.1952(2) 0.0416(8) Uani 1 1 d . . .
C28 C -0.0860(2) 0.44604(15) 0.0916(2) 0.0458(8) Uani 1 1 d . . .
H28A H -0.1250 0.4123 0.0801 0.055 Uiso 1 1 calc R . .
O7 O 0.79432(18) 0.48035(12) 0.2466(2) 0.0679(8) Uani 1 1 d . . .
O3 O 0.2314(2) 0.40627(11) 0.3449(2) 0.0759(9) Uani 1 1 d . . .
C31 C -0.0116(3) 0.65346(15) 0.0459(2) 0.0462(8) Uani 1 1 d . . .
C32 C 0.1018(2) 0.59313(14) 0.1489(2) 0.0425(8) Uani 1 1 d . . .
C33 C -0.0156(2) 0.58116(15) 0.4877(2) 0.0442(8) Uani 1 1 d . . .
H33A H -0.0537 0.5967 0.5243 0.053 Uiso 1 1 calc R . .
C34 C -0.0529(2) 0.54809(13) 0.0667(2) 0.0395(8) Uani 1 1 d . . .
C35 C 0.0794(3) 0.64806(14) 0.1065(2) 0.0458(8) Uani 1 1 d . . .
C36 C 0.1837(3) 0.25131(16) 0.3436(2) 0.0537(9) Uani 1 1 d . . .
H36A H 0.1224 0.2504 0.3070 0.064 Uiso 1 1 calc R . .
C37 C 0.1809(3) 0.69494(15) 0.7905(2) 0.0479(9) Uani 1 1 d . . .
C38 C 0.5583(3) 0.43529(14) 0.0587(2) 0.0470(9) Uani 1 1 d . . .
C39 C 0.2958(2) 0.59417(13) 0.5513(2) 0.0386(7) Uani 1 1 d . . .
N11 N 0.5693(3) 0.41097(14) -0.0268(2) 0.0667(9) Uani 1 1 d . . .
C41 C 0.1761(3) 0.36315(16) 0.3432(2) 0.0517(9) Uani 1 1 d . . .
C42 C 0.3972(2) 0.59767(15) 0.5678(2) 0.0496(9) Uani 1 1 d . . .
H42A H 0.4314 0.6161 0.6182 0.059 Uiso 1 1 calc R . .
C43 C -0.0581(2) 0.55399(15) 0.4109(2) 0.0487(9) Uani 1 1 d . . .
H43A H -0.1254 0.5509 0.3942 0.058 Uiso 1 1 calc R . .
C44 C 0.1873(3) 0.65999(14) 0.7133(2) 0.0437(8) Uani 1 1 d . . .
C45 C 0.3618(3) 0.25161(17) 0.4576(3) 0.0590(10) Uani 1 1 d . . .
C46 C 0.0018(2) 0.44420(14) 0.1534(2) 0.0431(8) Uani 1 1 d . . .
H46A H 0.0198 0.4086 0.1827 0.052 Uiso 1 1 calc R . .
O1 O 0.35411(18) 0.48805(12) 0.25244(18) 0.0645(7) Uani 1 1 d . . .
N10 N 0.4548(3) 0.25171(19) 0.5215(3) 0.0819(11) Uani 1 1 d . . .
N9 N 0.1926(3) 0.14245(16) 0.3306(3) 0.0736(10) Uani 1 1 d . . .
C50 C 0.0957(3) 0.72010(18) 0.8014(3) 0.0691(12) Uani 1 1 d . . .
H50A H 0.0383 0.7118 0.7614 0.083 Uiso 1 1 calc R . .
C51 C 0.2336(3) 0.68406(17) 0.1811(3) 0.0629(11) Uani 1 1 d . . .
H51A H 0.2806 0.7137 0.1928 0.076 Uiso 1 1 calc R . .
C52 C 0.3915(2) 0.54665(16) 0.4334(2) 0.0548(9) Uani 1 1 d . . .
H52A H 0.4251 0.5305 0.3936 0.066 Uiso 1 1 calc R . .
C53 C 0.3220(3) 0.19780(17) 0.4254(3) 0.0638(11) Uani 1 1 d . . .
H53A H 0.3540 0.1621 0.4419 0.077 Uiso 1 1 calc R . .
C54 C -0.2062(3) 0.72199(17) -0.1049(2) 0.0558(10) Uani 1 1 d . . .
C55 C -0.0730(2) 0.60471(14) 0.0261(2) 0.0424(8) Uani 1 1 d . . .
O12 O 0.2403(3) 0.09716(13) 0.3524(2) 0.1028(12) Uani 1 1 d . . .
O6 O 0.4949(3) 0.40138(14) -0.08180(19) 0.0852(10) Uani 1 1 d . . .
C58 C 0.3161(3) 0.30542(16) 0.4306(3) 0.0578(10) Uani 1 1 d . . .
H58A H 0.3457 0.3413 0.4504 0.069 Uiso 1 1 calc R . .
C59 C 0.2262(3) 0.30492(15) 0.3738(2) 0.0487(9) Uani 1 1 d . . .
C60 C 0.1482(3) 0.69385(15) 0.1240(2) 0.0550(10) Uani 1 1 d . . .
H60A H 0.1355 0.7306 0.0967 0.066 Uiso 1 1 calc R . .
O11 O 0.1136(3) 0.14306(14) 0.2815(2) 0.0917(11) Uani 1 1 d . . .
C62 C 0.4450(3) 0.57356(17) 0.5089(2) 0.0579(10) Uani 1 1 d . . .
H62A H 0.5125 0.5750 0.5188 0.069 Uiso 1 1 calc R . .
C63 C 0.2497(3) 0.62891(16) 0.2220(2) 0.0579(10) Uani 1 1 d . . .
H63A H 0.3083 0.6229 0.2616 0.070 Uiso 1 1 calc R . .
C64 C -0.1348(3) 0.68365(16) -0.0488(2) 0.0521(9) Uani 1 1 d . . .
O10 O 0.4902(2) 0.29929(17) 0.5469(3) 0.1168(14) Uani 1 1 d . . .
C66 C 0.2339(3) 0.19911(16) 0.3686(3) 0.0560(10) Uani 1 1 d . . .
C67 C 0.1775(4) 0.7701(2) 0.9298(3) 0.0820(14) Uani 1 1 d . . .
H67A H 0.1762 0.7961 0.9757 0.098 Uiso 1 1 calc R . .
C68 C -0.1931(3) 0.78332(18) -0.1002(3) 0.0688(12) Uani 1 1 d . . .
H68A H -0.1374 0.7995 -0.0653 0.083 Uiso 1 1 calc R . .
O9 O 0.4899(2) 0.20412(15) 0.5468(2) 0.1040(12) Uani 1 1 d . . .
C70 C -0.2635(4) 0.8200(2) -0.1477(3) 0.0860(15) Uani 1 1 d . . .
H70A H -0.2551 0.8611 -0.1446 0.103 Uiso 1 1 calc R . .
C71 C 0.2664(3) 0.70649(18) 0.8518(3) 0.0715(12) Uani 1 1 d . . .
H71A H 0.3247 0.6890 0.8462 0.086 Uiso 1 1 calc R . .
C72 C -0.3587(4) 0.7368(2) -0.2064(3) 0.0907(15) Uani 1 1 d . . .
H72A H -0.4140 0.7213 -0.2430 0.109 Uiso 1 1 calc R . .
C73 C -0.2894(3) 0.6992(2) -0.1591(3) 0.0725(12) Uani 1 1 d . . .
H73A H -0.2985 0.6583 -0.1635 0.087 Uiso 1 1 calc R . .
C74 C -0.3451(4) 0.7966(3) -0.1990(3) 0.0935(17) Uani 1 1 d . . .
H74A H -0.3925 0.8220 -0.2295 0.112 Uiso 1 1 calc R . .
O5 O 0.6507(3) 0.40324(17) -0.0383(2) 0.1059(12) Uani 1 1 d . . .
C80 C 0.2631(4) 0.7448(2) 0.9220(3) 0.0885(15) Uani 1 1 d . . .
H80A H 0.3196 0.7530 0.9632 0.106 Uiso 1 1 calc R . .
C87 C 0.0936(4) 0.7577(2) 0.8712(3) 0.0879(15) Uani 1 1 d . . .
H87A H 0.0352 0.7744 0.8780 0.105 Uiso 1 1 calc R . .
H1 H 0.060(3) 0.644(2) 0.662(3) 0.105 Uiso 1 1 d . . .

loop_
_atom_site_aniso_label
_atom_site_aniso_U_11
_atom_site_aniso_U_22
_atom_site_aniso_U_33
_atom_site_aniso_U_23
_atom_site_aniso_U_13
_atom_site_aniso_U_12
Cd1 0.03725(14) 0.04351(15) 0.04584(15) -0.00439(12) 0.01079(10) 0.00144(11)
C 0.0358(17) 0.0332(16) 0.0355(18) 0.0038(14) 0.0055(14) -0.0030(13)
N2 0.0341(15) 0.0440(15) 0.0371(15) -0.0015(12) 0.0073(12) -0.0017(12)
N12 0.0413(18) 0.0517(19) 0.059(2) 0.0063(16) 0.0009(15) -0.0064(15)
N1 0.0351(16) 0.0471(17) 0.0495(17) -0.0034(13) 0.0076(13) -0.0006(12)
C6 0.0376(18) 0.0323(16) 0.0379(18) 0.0037(14) 0.0074(14) 0.0008(13)
C7 0.0399(19) 0.0417(18) 0.0385(18) -0.0013(14) 0.0082(15) -0.0028(14)
N4 0.0499(18) 0.0423(16) 0.0406(16) -0.0051(13) 0.0064(13) -0.0020(13)
O8 0.0568(18) 0.088(2) 0.0686(19) -0.0213(17) -0.0002(15) -0.0134(15)
N6 0.0434(16) 0.0413(16) 0.0416(16) -0.0055(12) 0.0137(13) 0.0005(12)
C11 0.041(2) 0.046(2) 0.059(2) 0.0052(17) 0.0211(18) 0.0044(15)
O2 0.0367(15) 0.0805(19) 0.088(2) -0.0124(16) -0.0009(14) -0.0046(13)
C13 0.0396(19) 0.0380(18) 0.045(2) -0.0021(15) 0.0098(15) -0.0038(14)
C14 0.040(2) 0.055(2) 0.041(2) -0.0076(17) 0.0055(16) -0.0026(16)
C15 0.042(2) 0.0391(18) 0.046(2) -0.0030(15) 0.0039(16) -0.0060(15)
C16 0.0386(19) 0.0362(17) 0.0410(19) 0.0010(15) 0.0029(15) -0.0007(14)
N8 0.061(2) 0.0412(17) 0.0536(19) 0.0036(14) 0.0157(15) 0.0028(14)
N7 0.0499(18) 0.0464(17) 0.0464(17) -0.0008(13) 0.0111(14) 0.0003(13)
N5 0.0476(18) 0.0483(17) 0.0473(18) -0.0083(14) 0.0102(14) -0.0063(14)
N3 0.0445(19) 0.0420(16) 0.0404(16) -0.0036(12) 0.0080(15) -0.0020(14)
C21 0.034(2) 0.043(2) 0.069(3) 0.0043(19) 0.0118(18) -0.0015(15)
C22 0.046(2) 0.0356(17) 0.0360(18) 0.0016(14) 0.0110(15) 0.0016(14)
C23 0.047(2) 0.0378(18) 0.0355(18) -0.0045(14) 0.0160(15) 0.0004(14)
O4 0.0503(18) 0.0752(19) 0.0751(19) 0.0070(14) 0.0120(14) 0.0109(13)
C25 0.0366(19) 0.0356(17) 0.0375(18) 0.0024(14) 0.0059(14) -0.0008(13)
C26 0.0391(17) 0.0485(19) 0.0402(18) -0.0065(16) 0.0118(14) 0.0028(16)
C27 0.0362(19) 0.0409(17) 0.047(2) 0.0051(15) 0.0067(15) -0.0012(14)
C28 0.046(2) 0.044(2) 0.050(2) -0.0078(16) 0.0151(17) -0.0103(15)
O7 0.0345(15) 0.0761(18) 0.091(2) 0.0124(15) 0.0074(14) -0.0020(12)
O3 0.0587(18) 0.0463(16) 0.119(3) 0.0165(16) 0.0112(17) 0.0027(13)
C31 0.051(2) 0.044(2) 0.045(2) -0.0029(16) 0.0146(17) 0.0011(16)
C32 0.047(2) 0.0447(19) 0.0382(19) -0.0074(15) 0.0156(16) -0.0008(15)
C33 0.038(2) 0.049(2) 0.045(2) -0.0033(16) 0.0077(17) 0.0027(15)
C34 0.043(2) 0.0403(18) 0.0390(19) -0.0067(15) 0.0165(15) -0.0010(14)
C35 0.052(2) 0.0439(19) 0.043(2) -0.0058(16) 0.0146(17) -0.0017(16)
C36 0.054(2) 0.056(2) 0.055(2) 0.0006(18) 0.0210(19) 0.0021(18)
C37 0.059(2) 0.0430(19) 0.042(2) -0.0048(16) 0.0110(18) -0.0077(16)
C38 0.059(2) 0.0401(19) 0.045(2) -0.0031(15) 0.0197(18) -0.0005(16)
C39 0.0383(19) 0.0351(17) 0.0415(19) 0.0032(14) 0.0063(15) -0.0017(14)
N11 0.092(3) 0.059(2) 0.059(2) -0.0085(17) 0.037(2) -0.0030(19)
C41 0.053(2) 0.050(2) 0.055(2) -0.0004(18) 0.0186(19) 0.0094(18)
C42 0.038(2) 0.054(2) 0.054(2) -0.0068(17) 0.0047(17) -0.0085(16)
C43 0.0288(18) 0.064(2) 0.051(2) -0.0055(18) 0.0043(16) 0.0009(16)
C44 0.052(2) 0.0378(18) 0.0399(19) -0.0010(15) 0.0070(17) -0.0021(15)
C45 0.051(2) 0.057(2) 0.070(3) 0.015(2) 0.015(2) 0.0101(18)
C46 0.049(2) 0.0388(18) 0.045(2) -0.0010(15) 0.0184(17) 0.0006(15)
O1 0.0484(16) 0.086(2) 0.0634(18) -0.0120(15) 0.0227(13) 0.0058(13)
N10 0.058(2) 0.076(3) 0.108(3) 0.016(2) 0.010(2) 0.014(2)
N9 0.098(3) 0.052(2) 0.083(3) -0.004(2) 0.047(2) -0.017(2)
C50 0.055(3) 0.084(3) 0.073(3) -0.030(2) 0.024(2) -0.016(2)
C51 0.069(3) 0.052(2) 0.067(3) -0.008(2) 0.014(2) -0.018(2)
C52 0.037(2) 0.064(2) 0.063(2) -0.0072(19) 0.0107(18) 0.0023(17)
C53 0.075(3) 0.046(2) 0.078(3) 0.018(2) 0.034(2) 0.015(2)
C54 0.062(3) 0.059(2) 0.051(2) 0.0122(19) 0.023(2) 0.0071(19)
C55 0.046(2) 0.048(2) 0.0356(18) -0.0008(15) 0.0132(16) 0.0039(16)
O12 0.133(3) 0.0435(18) 0.148(3) -0.0092(19) 0.065(3) 0.0030(18)
O6 0.113(3) 0.092(2) 0.0529(18) -0.0170(16) 0.0229(18) -0.0304(19)
C58 0.056(2) 0.050(2) 0.072(3) 0.0028(19) 0.024(2) -0.0026(18)
C59 0.043(2) 0.048(2) 0.058(2) 0.0032(17) 0.0169(18) 0.0036(16)
C60 0.068(3) 0.042(2) 0.056(2) -0.0012(17) 0.015(2) -0.0057(18)
O11 0.113(3) 0.082(2) 0.084(2) -0.0169(18) 0.031(2) -0.034(2)
C62 0.035(2) 0.069(3) 0.069(3) -0.007(2) 0.0088(19) -0.0004(17)
C63 0.051(2) 0.060(2) 0.061(3) -0.0079(19) 0.0091(19) -0.0100(19)
C64 0.058(2) 0.053(2) 0.050(2) 0.0050(18) 0.0228(19) 0.0063(18)
O10 0.074(2) 0.089(3) 0.167(4) 0.016(3) -0.021(2) -0.0057(19)
C66 0.062(3) 0.046(2) 0.067(3) 0.0059(19) 0.031(2) 0.0003(18)
C67 0.108(4) 0.078(3) 0.071(3) -0.032(2) 0.041(3) -0.017(3)
C68 0.081(3) 0.062(3) 0.072(3) 0.018(2) 0.034(2) 0.009(2)
O9 0.091(3) 0.087(2) 0.121(3) 0.021(2) -0.008(2) 0.0337(19)
C70 0.106(4) 0.069(3) 0.093(4) 0.030(3) 0.043(3) 0.029(3)
C71 0.077(3) 0.075(3) 0.056(3) -0.020(2) 0.002(2) 0.010(2)
C72 0.079(4) 0.108(4) 0.082(3) 0.034(3) 0.012(3) 0.017(3)
C73 0.080(3) 0.072(3) 0.066(3) 0.019(2) 0.015(2) 0.011(2)
C74 0.086(4) 0.111(4) 0.089(4) 0.046(3) 0.032(3) 0.042(3)
O5 0.099(3) 0.142(3) 0.092(3) -0.034(2) 0.056(2) 0.009(2)
C80 0.105(4) 0.090(4) 0.064(3) -0.030(3) 0.002(3) -0.004(3)
C87 0.078(3) 0.096(4) 0.102(4) -0.044(3) 0.047(3) -0.019(3)

loop_
_atom_type_symbol
_atom_type_description
_atom_type_scat_dispersion_real
_atom_type_scat_dispersion_imag
_atom_type_scat_source
C C 0.0033 0.0016 'International Tables Vol C Tables 4.2.6.8 and 6.1.1.4'
H H 0.0000 0.0000 'International Tables Vol C Tables 4.2.6.8 and 6.1.1.4'
N N 0.0061 0.0033 'International Tables Vol C Tables 4.2.6.8 and 6.1.1.4'
O O 0.0106 0.0060 'International Tables Vol C Tables 4.2.6.8 and 6.1.1.4'
Cd Cd -0.8075 1.2024 'International Tables Vol C Tables 4.2.6.8 and 6.1.1.4'

loop_
_geom_angle_atom_site_label_1
_geom_angle_atom_site_label_2
_geom_angle_atom_site_label_3
_geom_angle
_geom_angle_site_symmetry_1
_geom_angle_site_symmetry_3
O3 Cd1 O1 86.10(10) . .
O3 Cd1 N5 170.98(11) . .
O1 Cd1 N5 86.70(10) . .
O3 Cd1 N6 108.28(9) . .
O1 Cd1 N6 119.73(9) . .
N5 Cd1 N6 70.84(9) . .
O3 Cd1 N1 91.90(10) . .
O1 Cd1 N1 82.34(9) . .
N5 Cd1 N1 92.52(9) . .
N6 Cd1 N1 150.22(9) . .
O3 Cd1 N2 98.88(10) . .
O1 Cd1 N2 150.51(9) . .
N5 Cd1 N2 90.06(9) . .
N6 Cd1 N2 86.47(9) . .
N1 Cd1 N2 68.52(9) . .
N2 C C25 121.3(3) . .
N2 C C6 117.5(3) . .
C25 C C6 121.2(3) . .
C14 N2 C 118.1(3) . .
C14 N2 Cd1 124.3(2) . .
C N2 Cd1 117.6(2) . .
O8 N12 O7 124.9(3) . .
O8 N12 C27 117.9(3) . .
O7 N12 C27 117.2(3) . .
C52 N1 C6 118.6(3) . .
C52 N1 Cd1 123.3(2) . .
C6 N1 Cd1 118.1(2) . .
N1 C6 C39 121.4(3) . .
N1 C6 C 118.3(3) . .
C39 C6 C 120.4(3) . .
C27 C7 C13 119.1(3) . .
C27 C7 H7B 120.4 . .
C13 C7 H7B 120.4 . .
C44 N4 C16 104.4(3) . .
C46 N6 C23 118.6(3) . .
C46 N6 Cd1 126.2(2) . .
C23 N6 Cd1 114.97(19) . .
C27 C11 C38 116.6(3) . .
C27 C11 H11A 121.7 . .
C38 C11 H11A 121.7 . .
C15 C13 C7 119.0(3) . .
C15 C13 C21 121.0(3) . .
C7 C13 C21 120.0(3) . .
N2 C14 C43 123.9(3) . .
N2 C14 H14A 118.1 . .
C43 C14 H14A 118.1 . .
C38 C15 C13 119.3(3) . .
C38 C15 H15A 120.4 . .
C13 C15 H15A 120.4 . .
C22 C16 N4 110.3(3) . .
C22 C16 C39 121.3(3) . .
N4 C16 C39 128.4(3) . .
C64 N8 C31 104.1(3) . .
C64 N7 C55 107.2(3) . .
C64 N7 H7A 126.4 . .
C55 N7 H7A 126.4 . .
C63 N5 C32 118.1(3) . .
C63 N5 Cd1 124.5(2) . .
C32 N5 Cd1 117.2(2) . .
C22 N3 C44 105.9(3) . .
C22 N3 H1 131(4) . .
C44 N3 H1 123(4) . .
O2 C21 O1 126.3(3) . .
O2 C21 C13 117.6(3) . .
O1 C21 C13 116.1(3) . .
N3 C22 C16 106.7(3) . .
N3 C22 C25 130.1(3) . .
C16 C22 C25 123.2(3) . .
N6 C23 C34 121.1(3) . .
N6 C23 C32 117.7(3) . .
C34 C23 C32 121.2(3) . .
C33 C25 C 119.0(3) . .
C33 C25 C22 124.6(3) . .
C C25 C22 116.4(3) . .
C28 C26 C34 119.4(3) . .
C28 C26 H26A 120.3 . .
C34 C26 H26A 120.3 . .
C11 C27 C7 123.1(3) . .
C11 C27 N12 118.6(3) . .
C7 C27 N12 118.3(3) . .
C26 C28 C46 119.0(3) . .
C26 C28 H28A 120.5 . .
C46 C28 H28A 120.5 . .
C41 O3 Cd1 130.2(3) . .
N8 C31 C55 111.0(3) . .
N8 C31 C35 128.4(3) . .
C55 C31 C35 120.6(3) . .
N5 C32 C35 121.5(3) . .
N5 C32 C23 118.0(3) . .
C35 C32 C23 120.5(3) . .
C43 C33 C25 119.3(3) . .
C43 C33 H33A 120.4 . .
C25 C33 H33A 120.4 . .
C26 C34 C23 118.7(3) . .
C26 C34 C55 124.9(3) . .
C23 C34 C55 116.4(3) . .
C60 C35 C32 118.5(3) . .
C60 C35 C31 123.6(3) . .
C32 C35 C31 117.9(3) . .
C66 C36 C59 118.9(4) . .
C66 C36 H36A 120.5 . .
C59 C36 H36A 120.5 . .
C50 C37 C71 119.2(4) . .
C50 C37 C44 122.2(3) . .
C71 C37 C44 118.4(3) . .
C11 C38 C15 122.9(3) . .
C11 C38 N11 118.1(3) . .
C15 C38 N11 119.0(3) . .
C42 C39 C6 118.7(3) . .
C42 C39 C16 123.7(3) . .
C6 C39 C16 117.6(3) . .
O5 N11 O6 124.5(4) . .
O5 N11 C38 117.9(4) . .
O6 N11 C38 117.6(4) . .
O4 C41 O3 127.0(3) . .
O4 C41 C59 118.1(3) . .
O3 C41 C59 114.9(3) . .
C62 C42 C39 118.8(3) . .
C62 C42 H42A 120.6 . .
C39 C42 H42A 120.6 . .
C33 C43 C14 118.4(3) . .
C33 C43 H43A 120.8 . .
C14 C43 H43A 120.8 . .
N4 C44 N3 112.7(3) . .
N4 C44 C37 125.2(3) . .
N3 C44 C37 121.9(3) . .
C53 C45 C58 121.5(4) . .
C53 C45 N10 118.9(4) . .
C58 C45 N10 119.6(4) . .
N6 C46 C28 123.2(3) . .
N6 C46 H46A 118.4 . .
C28 C46 H46A 118.4 . .
C21 O1 Cd1 116.2(2) . .
O9 N10 O10 124.2(4) . .
O9 N10 C45 117.7(4) . .
O10 N10 C45 118.1(4) . .
O11 N9 O12 124.1(4) . .
O11 N9 C66 118.6(4) . .
O12 N9 C66 117.3(4) . .
C37 C50 C87 120.9(4) . .
C37 C50 H50A 119.5 . .
C87 C50 H50A 119.5 . .
C60 C51 C63 119.0(3) . .
C60 C51 H51A 120.5 . .
C63 C51 H51A 120.5 . .
N1 C52 C62 123.2(3) . .
N1 C52 H52A 118.4 . .
C62 C52 H52A 118.4 . .
C66 C53 C45 117.5(3) . .
C66 C53 H53A 121.3 . .
C45 C53 H53A 121.3 . .
C68 C54 C73 118.8(4) . .
C68 C54 C64 119.0(4) . .
C73 C54 C64 122.1(4) . .
N7 C55 C31 105.2(3) . .
N7 C55 C34 131.3(3) . .
C31 C55 C34 123.4(3) . .
C59 C58 C45 119.3(3) . .
C59 C58 H58A 120.4 . .
C45 C58 H58A 120.4 . .
C36 C59 C58 119.8(3) . .
C36 C59 C41 120.4(3) . .
C58 C59 C41 119.8(3) . .
C51 C60 C35 119.3(3) . .
C51 C60 H60A 120.3 . .
C35 C60 H60A 120.3 . .
C42 C62 C52 119.3(3) . .
C42 C62 H62A 120.4 . .
C52 C62 H62A 120.4 . .
N5 C63 C51 123.6(4) . .
N5 C63 H63A 118.2 . .
C51 C63 H63A 118.2 . .
N8 C64 N7 112.5(3) . .
N8 C64 C54 124.1(3) . .
N7 C64 C54 123.2(3) . .
C53 C66 C36 122.8(4) . .
C53 C66 N9 118.2(4) . .
C36 C66 N9 119.0(4) . .
C80 C67 C87 120.8(4) . .
C80 C67 H67A 119.6 . .
C87 C67 H67A 119.6 . .
C70 C68 C54 119.5(4) . .
C70 C68 H68A 120.2 . .
C54 C68 H68A 120.2 . .
C74 C70 C68 120.4(5) . .
C74 C70 H70A 119.8 . .
C68 C70 H70A 119.8 . .
C37 C71 C80 119.1(4) . .
C37 C71 H71A 120.4 . .
C80 C71 H71A 120.4 . .
C74 C72 C73 119.2(5) . .
C74 C72 H72A 120.4 . .
C73 C72 H72A 120.4 . .
C72 C73 C54 120.7(4) . .
C72 C73 H73A 119.6 . .
C54 C73 H73A 119.6 . .
C70 C74 C72 121.3(5) . .
C70 C74 H74A 119.4 . .
C72 C74 H74A 119.4 . .
C67 C80 C71 120.1(4) . .
C67 C80 H80A 119.9 . .
C71 C80 H80A 119.9 . .
C67 C87 C50 119.8(5) . .
C67 C87 H87A 120.1 . .
C50 C87 H87A 120.1 . .

loop_
_geom_bond_atom_site_label_1
_geom_bond_atom_site_label_2
_geom_bond_distance
_geom_bond_site_symmetry_2
Cd1 O3 2.216(2) .
Cd1 O1 2.298(3) .
Cd1 N5 2.325(3) .
Cd1 N6 2.388(3) .
Cd1 N1 2.409(3) .
Cd1 N2 2.429(3) .
C N2 1.356(4) .
C C25 1.403(4) .
C C6 1.458(4) .
N2 C14 1.327(4) .
N12 O8 1.214(4) .
N12 O7 1.230(4) .
N12 C27 1.470(4) .
N1 C52 1.322(4) .
N1 C6 1.349(4) .
C6 C39 1.416(4) .
C7 C27 1.380(4) .
C7 C13 1.397(4) .
C7 H7B 0.9300 .
N4 C44 1.327(4) .
N4 C16 1.387(4) .
N6 C46 1.330(4) .
N6 C23 1.366(4) .
C11 C27 1.369(5) .
C11 C38 1.377(4) .
C11 H11A 0.9300 .
O2 C21 1.241(4) .
C13 C15 1.389(4) .
C13 C21 1.515(5) .
C14 C43 1.391(5) .
C14 H14A 0.9300 .
C15 C38 1.381(5) .
C15 H15A 0.9300 .
C16 C22 1.373(4) .
C16 C39 1.428(4) .
N8 C64 1.333(4) .
N8 C31 1.380(4) .
N7 C64 1.366(4) .
N7 C55 1.371(4) .
N7 H7A 0.8600 .
N5 C63 1.324(4) .
N5 C32 1.356(4) .
N3 C22 1.373(4) .
N3 C44 1.376(4) .
N3 H1 0.68(5) .
C21 O1 1.252(4) .
C22 C25 1.436(4) .
C23 C34 1.408(4) .
C23 C32 1.460(4) .
O4 C41 1.230(4) .
C25 C33 1.393(4) .
C26 C28 1.362(4) .
C26 C34 1.405(4) .
C26 H26A 0.9300 .
C28 C46 1.400(4) .
C28 H28A 0.9300 .
O3 C41 1.239(4) .
C31 C55 1.389(4) .
C31 C35 1.429(4) .
C32 C35 1.406(4) .
C33 C43 1.367(4) .
C33 H33A 0.9300 .
C34 C55 1.424(4) .
C35 C60 1.400(5) .
C36 C66 1.383(5) .
C36 C59 1.384(5) .
C36 H36A 0.9300 .
C37 C50 1.369(5) .
C37 C71 1.395(5) .
C37 C44 1.459(4) .
C38 N11 1.482(4) .
C39 C42 1.396(4) .
N11 O5 1.208(4) .
N11 O6 1.226(4) .
C41 C59 1.515(5) .
C42 C62 1.363(5) .
C42 H42A 0.9300 .
C43 H43A 0.9300 .
C45 C53 1.383(5) .
C45 C58 1.393(5) .
C45 N10 1.468(5) .
C46 H46A 0.9300 .
N10 O9 1.210(4) .
N10 O10 1.211(5) .
N9 O11 1.210(4) .
N9 O12 1.228(4) .
N9 C66 1.473(5) .
C50 C87 1.385(5) .
C50 H50A 0.9300 .
C51 C60 1.356(5) .
C51 C63 1.392(5) .
C51 H51A 0.9300 .
C52 C62 1.397(5) .
C52 H52A 0.9300 .
C53 C66 1.365(5) .
C53 H53A 0.9300 .
C54 C68 1.391(5) .
C54 C73 1.391(5) .
C54 C64 1.466(5) .
C58 C59 1.384(5) .
C58 H58A 0.9300 .
C60 H60A 0.9300 .
C62 H62A 0.9300 .
C63 H63A 0.9300 .
C67 C80 1.359(6) .
C67 C87 1.362(6) .
C67 H67A 0.9300 .
C68 C70 1.380(6) .
C68 H68A 0.9300 .
C70 C74 1.361(7) .
C70 H70A 0.9300 .
C71 C80 1.404(6) .
C71 H71A 0.9300 .
C72 C74 1.361(7) .
C72 C73 1.381(6) .
C72 H72A 0.9300 .
C73 H73A 0.9300 .
C74 H74A 0.9300 .
C80 H80A 0.9300 .
C87 H87A 0.9300 .
